data_2011616
loop_
_publ_author_name
'Quiroga, Jairo'
'Insuasty, Braulio'
'Abonia, Rodrigo'
'Mej\'ia, Diana'
'Cobo, Justo'
'Nogueras, Manuel'
'Sanchez, Adolfo'
'Low, John Nicolson'

_publ_section_title
;
 5,5-Dimethyl-3-(5-methyl-1<i>H</i>-pyrazol-3-ylamino)cyclohex-3-en-1-one
;
_journal_issue 12
_journal_name_full 'Acta Crystallographica Section C'
_journal_page_first 1457
_journal_page_last 1459
_journal_paper_doi 10.1107/S0108270100012300
_journal_volume 56
_journal_year 2000
_chemical_formula_moiety 'C12 H17 N3 O'
_chemical_formula_sum 'C12 H17 N3 O'
_chemical_formula_weight 219.29
_chemical_name_systematic
;
5,5-dimethyl-3-(5-methyl-1H-pyrazol-3-ylamino)cyclohex-3-en-1-one
;
_space_group_IT_number 33
_symmetry_cell_setting orthorhombic
_symmetry_space_group_name_Hall 'P 2c -2n'
_symmetry_space_group_name_H-M 'P n a 21'
_cell_angle_alpha 90.00
_cell_angle_beta 90.00
_cell_angle_gamma 90.00
_cell_formula_units_Z 4
_cell_length_a 12.5130(3)
_cell_length_b 9.4275(3)
_cell_length_c 10.6441(3)
_cell_measurement_reflns_used 1515
_cell_measurement_temperature 150(2)
_cell_measurement_theta_max 27.39
_cell_measurement_theta_min 3.25
_cell_volume 1255.65(6)
_computing_cell_refinement 'DENZO (Otwinowski & Minor, 1997)'
_computing_data_collection 'KappaCCD Server Software (Nonius, 1997)'
_computing_data_reduction DENZO
_computing_molecular_graphics 'PLATON (Spek, 2000)'
_computing_publication_material 'SHELXL97 and PRPKAPPA (Ferguson, 1999)'
_computing_structure_refinement SHELXL97
_computing_structure_solution 'SHELXS97 (Sheldrick, 1997)'
_diffrn_ambient_temperature 150(2)
_diffrn_measured_fraction_theta_full .997
_diffrn_measured_fraction_theta_max .997
_diffrn_measurement_device_type 'Nonius KAPPA CCD'
_diffrn_measurement_method '\f and \w scans with \k offsets'
_diffrn_radiation_monochromator graphite
_diffrn_radiation_source 'fine-focus sealed X-ray tube'
_diffrn_radiation_type 'Mo K\a'
_diffrn_radiation_wavelength .71073
_diffrn_reflns_av_R_equivalents .042
_diffrn_reflns_av_sigmaI/netI .031
_diffrn_reflns_limit_h_max 15
_diffrn_reflns_limit_h_min -16
_diffrn_reflns_limit_k_max 12
_diffrn_reflns_limit_k_min -12
_diffrn_reflns_limit_l_max 13
_diffrn_reflns_limit_l_min -13
_diffrn_reflns_number 13142
_diffrn_reflns_theta_full 27.39
_diffrn_reflns_theta_max 27.39
_diffrn_reflns_theta_min 3.25
_diffrn_standards_decay_% negligible
_exptl_absorpt_coefficient_mu .076
_exptl_absorpt_correction_T_max .996
_exptl_absorpt_correction_T_min .981
_exptl_absorpt_correction_type multi-scan
_exptl_absorpt_process_details '(SORTAV; Blessing, 1995, 1997)'
_exptl_crystal_colour colourless
_exptl_crystal_density_diffrn 1.160
_exptl_crystal_density_method 'not measured'
_exptl_crystal_description plate
_exptl_crystal_F_000 472
_exptl_crystal_size_max .25
_exptl_crystal_size_mid .15
_exptl_crystal_size_min .05
_refine_diff_density_max .31
_refine_diff_density_min -.34
_refine_ls_extinction_method none
_refine_ls_goodness_of_fit_ref 1.053
_refine_ls_hydrogen_treatment constr
_refine_ls_matrix_type full
_refine_ls_number_parameters 148
_refine_ls_number_reflns 1515
_refine_ls_number_restraints 11
_refine_ls_restrained_S_all 1.054
_refine_ls_R_factor_all .057
_refine_ls_R_factor_gt .048
_refine_ls_shift/su_max <0.001
_refine_ls_shift/su_mean .000
_refine_ls_structure_factor_coef Fsqd
_refine_ls_weighting_details 'w = 1/[\s^2^(Fo^2^)+(0.0676P)^2^+0.3673P] where P=(Fo^2^+2Fc^2^)/3'
_refine_ls_weighting_scheme calc
_refine_ls_wR_factor_ref .122
_reflns_number_gt 1360
_reflns_number_total 1515
_reflns_threshold_expression I>2\s(I)
_cod_data_source_file gs1111.cif
_cod_data_source_block III
_cod_original_sg_symbol_H-M 'Pna 21'
_cod_database_code 2011616
_cod_database_fobs_code 2011616

loop_
_symmetry_equiv_pos_as_xyz
'x, y, z'
'-x, -y, z+1/2'
'-x+1/2, y+1/2, z+1/2'
'x+1/2, -y+1/2, z'

loop_
_atom_site_label
_atom_site_fract_x
_atom_site_fract_y
_atom_site_fract_z
_atom_site_U_iso_or_equiv
_atom_site_adp_type
_atom_site_calc_flag
_atom_site_refinement_flags
_atom_site_occupancy
_atom_site_disorder_assembly
_atom_site_disorder_group
_atom_site_type_symbol
N1 1.10964(16) .6399(2) .4368(2) .0290(5) Uani d . 1 . . N
C2 1.1109(2) .6181(3) .5613(2) .0301(6) Uani d . 1 . . C
C21 1.2104(2) .6322(4) .6382(3) .0458(8) Uani d . 1 . . C
C3 1.0084(2) .5815(3) .5951(2) .0279(5) Uani d . 1 . . C
C4 .95073(18) .5843(2) .4815(2) .0240(5) Uani d . 1 . . C
N5 1.01159(17) .6207(2) .3848(2) .0292(5) Uani d . 1 . . N
N6 .84220(15) .5633(2) .45551(19) .0260(4) Uani d . 1 A . N
C7 .77125(18) .4823(2) .5174(2) .0262(5) Uani d D 1 . . C
C8 .79550(19) .4000(3) .6198(2) .0271(5) Uani d . 1 A . C
C9 .7170(2) .3153(3) .6787(2) .0307(6) Uani d . 1 . . C
O91 .74012(15) .2407(2) .77250(19) .0410(5) Uani d . 1 A . O
C10 .6014(3) .3270(4) .6379(4) .0314(6) Uani d PD .760(5) A 1 C
C11 .5903(3) .3668(4) .4991(4) .0314(6) Uani d PD .760(5) A 1 C
C12 .6578(3) .5002(4) .4748(4) .0314(6) Uani d PD .760(5) A 1 C
C13 .4732(4) .4009(5) .4714(5) .0482(8) Uani d PD .760(5) A 1 C
C14 .6256(3) .2456(5) .4150(4) .0482(8) Uani d PD .760(5) A 1 C
C10' .6147(9) .2726(14) .6074(12) .0314(6) Uani d PD .240(5) A 2 C
C12' .6653(7) .4544(14) .4457(11) .0314(6) Uani d PD .240(5) A 2 C
C11' .5716(10) .3953(12) .5242(12) .0314(6) Uani d PD .240(5) A 2 C
C13' .4790(12) .3483(19) .4385(15) .0482(8) Uani d PD .240(5) A 2 C
C14' .5378(10) .5157(14) .6122(12) .0482(8) Uani d PD .240(5) A 2 C
H1 1.1665 .6642 .3932 .035 Uiso calc R 1 . . H
H21A 1.2644 .6846 .5902 .069 Uiso calc R 1 . . H
H21B 1.2379 .5377 .6589 .069 Uiso calc R 1 . . H
H21C 1.1942 .6837 .7159 .069 Uiso calc R 1 . . H
H3 .9824 .5594 .6767 .033 Uiso calc R 1 . . H
H6 .8171 .6093 .3899 .031 Uiso calc R 1 . . H
H8 .8664 .4000 .6516 .033 Uiso calc R 1 . . H
H10A .5652 .3998 .6897 .038 Uiso calc PR .760(5) A 1 H
H10B .5652 .2352 .6528 .038 Uiso calc PR .760(5) A 1 H
H12A .6570 .5218 .3838 .038 Uiso calc PR .760(5) A 1 H
H12B .6254 .5816 .5195 .038 Uiso calc PR .760(5) A 1 H
H13A .4653 .4261 .3825 .072 Uiso calc PR .760(5) A 1 H
H13B .4502 .4809 .5237 .072 Uiso calc PR .760(5) A 1 H
H13C .4290 .3178 .4902 .072 Uiso calc PR .760(5) A 1 H
H14A .5785 .1638 .4282 .072 Uiso calc PR .760(5) A 1 H
H14B .6993 .2191 .4356 .072 Uiso calc PR .760(5) A 1 H
H14C .6217 .2755 .3270 .072 Uiso calc PR .760(5) A 1 H
H10C .5590 .2447 .6686 .038 Uiso calc PR .240(5) A 2 H
H10D .6302 .1894 .5536 .038 Uiso calc PR .240(5) A 2 H
H12C .6419 .5446 .4067 .038 Uiso calc PR .240(5) A 2 H
H12D .6802 .3868 .3767 .038 Uiso calc PR .240(5) A 2 H
H13D .4162 .3264 .4900 .072 Uiso calc PR .240(5) A 2 H
H13E .5003 .2637 .3913 .072 Uiso calc PR .240(5) A 2 H
H13F .4615 .4250 .3798 .072 Uiso calc PR .240(5) A 2 H
H14D .5083 .5940 .5626 .072 Uiso calc PR .240(5) A 2 H
H14E .6001 .5491 .6595 .072 Uiso calc PR .240(5) A 2 H
H14F .4834 .4809 .6708 .072 Uiso calc PR .240(5) A 2 H

loop_
_atom_site_aniso_label
_atom_site_aniso_U_11
_atom_site_aniso_U_22
_atom_site_aniso_U_33
_atom_site_aniso_U_12
_atom_site_aniso_U_13
_atom_site_aniso_U_23
N1 .0253(10) .0349(11) .0268(11) -.0070(8) .0009(8) -.0010(9)
C2 .0356(14) .0276(12) .0270(13) -.0040(10) -.0045(11) .0035(10)
C21 .0385(15) .0589(19) .0400(16) -.0139(13) -.0125(13) .0093(15)
C3 .0312(12) .0311(12) .0213(12) -.0056(9) .0009(10) .0029(10)
C4 .0282(11) .0203(10) .0233(11) -.0007(8) .0021(10) .0019(9)
N5 .0293(10) .0327(10) .0256(10) -.0064(9) .0017(9) .0023(9)
N6 .0268(10) .0274(10) .0237(10) .0016(7) -.0007(8) .0091(8)
C7 .0270(11) .0268(11) .0247(12) -.0013(9) .0006(9) .0048(9)
C8 .0253(11) .0294(11) .0267(13) -.0035(9) -.0021(10) .0069(10)
C9 .0289(12) .0367(13) .0264(12) -.0071(10) -.0043(10) .0087(11)
O91 .0418(10) .0488(12) .0324(10) -.0190(9) -.0115(9) .0214(9)
C10 .0276(9) .0347(14) .0319(13) -.0034(9) -.0014(8) .0113(10)
C11 .0276(9) .0347(14) .0319(13) -.0034(9) -.0014(8) .0113(10)
C12 .0276(9) .0347(14) .0319(13) -.0034(9) -.0014(8) .0113(10)
C13 .0458(14) .058(2) .0410(17) -.0188(15) -.0101(13) .0110(14)
C14 .0458(14) .058(2) .0410(17) -.0188(15) -.0101(13) .0110(14)
C10' .0276(9) .0347(14) .0319(13) -.0034(9) -.0014(8) .0113(10)
C12' .0276(9) .0347(14) .0319(13) -.0034(9) -.0014(8) .0113(10)
C11' .0276(9) .0347(14) .0319(13) -.0034(9) -.0014(8) .0113(10)
C13' .0458(14) .058(2) .0410(17) -.0188(15) -.0101(13) .0110(14)
C14' .0458(14) .058(2) .0410(17) -.0188(15) -.0101(13) .0110(14)

loop_
_atom_type_symbol
_atom_type_description
_atom_type_scat_dispersion_real
_atom_type_scat_dispersion_imag
_atom_type_scat_source
C C .0033 .0016 'International Tables Vol C Tables 4.2.6.8 and 6.1.1.4'
H H .0000 .0000 'International Tables Vol C Tables 4.2.6.8 and 6.1.1.4'
N N .0061 .0033 'International Tables Vol C Tables 4.2.6.8 and 6.1.1.4'
O O .0106 .0060 'International Tables Vol C Tables 4.2.6.8 and 6.1.1.4'

loop_
_geom_angle_atom_site_label_1
_geom_angle_atom_site_label_2
_geom_angle_atom_site_label_3
_geom_angle
_geom_angle_publ_flag
C2 N1 N5 113.1(2) no
C2 N1 H1 123.4 no
N5 N1 H1 123.4 no
N1 C2 C3 106.6(2) no
N1 C2 C21 122.5(3) no
C3 C2 C21 130.9(3) no
C2 C21 H21A 109.5 no
C2 C21 H21B 109.5 no
H21A C21 H21B 109.5 no
C2 C21 H21C 109.5 no
H21A C21 H21C 109.5 no
H21B C21 H21C 109.5 no
C2 C3 C4 104.4(2) no
C2 C3 H3 127.8 no
C4 C3 H3 127.8 no
N5 C4 N6 116.1(2) no
N5 C4 C3 112.1(2) no
N6 C4 C3 131.6(2) no
C4 N5 N1 103.7(2) no
C7 N6 C4 128.6(2) no
C7 N6 H6 115.7 no
C4 N6 H6 115.7 no
N6 C7 C8 124.4(2) no
N6 C7 C12 114.4(2) no
C8 C7 C12 120.9(2) no
N6 C7 C12' 114.8(5) no
C8 C7 C12' 118.9(5) no
C12 C7 C12' 20.3(5) no
C7 C8 C9 121.2(2) no
C7 C8 H8 119.4 no
C9 C8 H8 119.4 no
O91 C9 C8 120.7(2) no
O91 C9 C10 119.3(2) no
C8 C9 C10 119.7(2) no
O91 C9 C10' 115.9(5) no
C8 C9 C10' 120.4(5) no
C10 C9 C10' 23.8(5) no
C9 C10 C11 112.4(3) no
C9 C10 H10A 109.1 no
C11 C10 H10A 109.1 no
C9 C10 H10B 109.1 no
C11 C10 H10B 109.1 no
H10A C10 H10B 107.9 no
C14 C11 C10 111.0(3) no
C14 C11 C13 108.9(4) no
C10 C11 C13 108.9(4) no
C14 C11 C12 110.9(3) no
C10 C11 C12 108.3(4) no
C13 C11 C12 108.7(3) no
C7 C12 C11 112.1(3) no
C7 C12 H12A 109.2 no
C11 C12 H12A 109.2 no
C7 C12 H12B 109.2 no
C11 C12 H12B 109.2 no
H12A C12 H12B 107.9 no
C9 C10' C11' 112.0(9) no
C9 C10' H10C 109.2 no
C11' C10' H10C 109.2 no
C9 C10' H10D 109.2 no
C11' C10' H10D 109.2 no
H10C C10' H10D 107.9 no
C11' C12' C7 116.3(9) no
C11' C12' H12C 108.2 no
C7 C12' H12C 108.2 no
C11' C12' H12D 108.2 no
C7 C12' H12D 108.2 no
H12C C12' H12D 107.4 no
C14' C11' C13' 111.6(11) no
C14' C11' C12' 105.9(10) no
C13' C11' C12' 110.8(11) no
C14' C11' C10' 107.4(11) no
C13' C11' C10' 112.6(12) no
C12' C11' C10' 108.3(10) no
C11' C13' H13D 109.5 no
C11' C13' H13E 109.5 no
H13D C13' H13E 109.5 no
C11' C13' H13F 109.5 no
H13D C13' H13F 109.5 no
H13E C13' H13F 109.5 no
C11' C14' H14D 109.5 no
C11' C14' H14E 109.5 no
H14D C14' H14E 109.5 no
C11' C14' H14F 109.5 no
H14D C14' H14F 109.5 no
H14E C14' H14F 109.5 no

loop_
_geom_bond_atom_site_label_1
_geom_bond_atom_site_label_2
_geom_bond_site_symmetry_2
_geom_bond_distance
_geom_bond_publ_flag
N1 C2 . 1.342(3) no
N1 N5 . 1.358(3) no
N1 H1 . .8800 no
C2 C3 . 1.376(4) no
C2 C21 . 1.497(4) no
C21 H21A . .9800 no
C21 H21B . .9800 no
C21 H21C . .9800 no
C3 C4 . 1.409(4) no
C3 H3 . .9500 no
C4 N5 . 1.326(3) no
C4 N6 . 1.400(3) yes
N6 C7 . 1.343(3) yes
N6 H6 . .8800 no
C7 C8 . 1.372(3) yes
C7 C12 . 1.500(4) no
C7 C12' . 1.553(8) no
C8 C9 . 1.413(3) yes
C8 H8 . .9500 no
C9 O91 . 1.255(3) yes
C9 C10 . 1.515(4) no
C9 C10' . 1.542(12) no
C10 C11 . 1.530(5) no
C10 H10A . .9900 no
C10 H10B . .9900 no
C11 C14 . 1.517(6) no
C11 C13 . 1.530(6) no
C11 C12 . 1.537(5) no
C12 H12A . .9900 no
C12 H12B . .9900 no
C13 H13A . .9800 no
C13 H13B . .9800 no
C13 H13C . .9800 no
C14 H14A . .9800 no
C14 H14B . .9800 no
C14 H14C . .9800 no
C10' C11' . 1.554(14) no
C10' H10C . .9900 no
C10' H10D . .9900 no
C12' C11' . 1.544(15) no
C12' H12C . .9900 no
C12' H12D . .9900 no
C11' C14' . 1.531(15) no
C11' C13' . 1.539(15) no
C13' H13D . .9800 no
C13' H13E . .9800 no
C13' H13F . .9800 no
C14' H14D . .9800 no
C14' H14E . .9800 no
C14' H14F . .9800 no

loop_
_geom_hbond_atom_site_label_D
_geom_hbond_atom_site_label_H
_geom_hbond_atom_site_label_A
_geom_hbond_site_symmetry_A
_geom_hbond_distance_DH
_geom_hbond_distance_HA
_geom_hbond_distance_DA
_geom_hbond_angle_DHA
_geom_hbond_publ_flag
N1 H1 O91 2_764 .88 1.95 2.804(3) 162 y
N6 H6 O91 3_654 .88 1.90 2.766(3) 168 y

loop_
_geom_torsion_atom_site_label_1
_geom_torsion_atom_site_label_2
_geom_torsion_atom_site_label_3
_geom_torsion_atom_site_label_4
_geom_torsion
_geom_torsion_publ_flag
N5 N1 C2 C3 .3(3) no
N5 N1 C2 C21 179.6(2) no
N1 C2 C3 C4 .1(3) no
C21 C2 C3 C4 -179.0(3) no
C2 C3 C4 N5 -.5(3) no
C2 C3 C4 N6 -176.6(2) no
N6 C4 N5 N1 177.40(19) no
C3 C4 N5 N1 .7(3) no
C2 N1 N5 C4 -.6(3) no
N5 C4 N6 C7 154.4(2) no
C3 C4 N6 C7 -29.7(4) no
C4 N6 C7 C8 -1.7(4) no
C4 N6 C7 C12 171.8(3) no
C4 N6 C7 C12' -165.9(6) no
N6 C7 C8 C9 -178.8(2) yes
C12 C7 C8 C9 8.1(4) no
C12' C7 C8 C9 -15.2(7) no
C7 C8 C9 O91 -179.9(3) no
C7 C8 C9 C10 -6.8(4) no
C7 C8 C9 C10' 20.7(7) no
O91 C9 C10 C11 -156.5(3) no
C8 C9 C10 C11 30.3(5) no
C10' C9 C10 C11 -68.3(12) no
C9 C10 C11 C14 69.7(4) no
C9 C10 C11 C13 -170.5(3) no
C9 C10 C11 C12 -52.4(5) no
N6 C7 C12 C11 153.5(3) no
C8 C7 C12 C11 -32.7(5) no
C12' C7 C12 C11 57.8(13) no
C14 C11 C12 C7 -68.6(4) no
C10 C11 C12 C7 53.5(5) no
C13 C11 C12 C7 171.7(3) no
O91 C9 C10' C11' 160.7(8) no
C8 C9 C10' C11' -38.9(12) no
C10 C9 C10' C11' 56.4(10) no
N6 C7 C12' C11' -165.1(8) no
C8 C7 C12' C11' 29.8(13) no
C12 C7 C12' C11' -71.5(15) no
C7 C12' C11' C14' 68.8(13) no
C7 C12' C11' C13' -170.1(10) no
C7 C12' C11' C10' -46.1(15) no
C9 C10' C11' C14' -64.7(12) no
C9 C10' C11' C13' 172.1(10) no
C9 C10' C11' C12' 49.2(14) no
